data_7131432
loop_
_publ_author_name
'Muang-Non, Phonlakrit'
'Markwell-Heys, Adrian W'
'Doonan, Christian J.'
'White, Nicholas G.'

_publ_section_title
;
 Charge "mis-matched" hydrogen bonded frameworks for cation exchange and
 dye sorption.
;
_journal_issue 27
_journal_name_full 'Chemical communications (Cambridge, England)'
_journal_page_first 4059
_journal_page_last 4062
_journal_paper_doi 10.1039/d3cc00553d
_journal_volume 59
_journal_year 2023
_chemical_compound_source synthesized
_chemical_formula_moiety 'C28 H16 B O8, 2(C14 H16 N4), 12(H2 O), Li'
_chemical_formula_sum 'C56 H72 B Li N8 O20'
_chemical_formula_weight 1194.98
_space_group_IT_number 85
_space_group_name_Hall '-P 4a'
_space_group_name_H-M_alt 'P 4/n :2'
_symmetry_cell_setting tetragonal
_symmetry_space_group_name_Hall '-P 4a'
_symmetry_space_group_name_H-M 'P 4/n :2'
_atom_sites_solution_hydrogens difmap
_atom_sites_solution_primary other
_audit_update_record
;
2023-03-06 deposited with the CCDC.	2023-03-09 downloaded from the CCDC.
;
_cell_angle_alpha 90
_cell_angle_beta 90
_cell_angle_gamma 90
_cell_formula_units_Z 2
_cell_length_a 19.427(3)
_cell_length_b 19.427(3)
_cell_length_c 7.4870(15)
_cell_measurement_reflns_used 593
_cell_measurement_temperature 100
_cell_measurement_theta_max 13.83
_cell_measurement_theta_min 1.46
_cell_volume 2825.7(8)
_computing_cell_refinement 'XDS (Kabsch, 2010)'
_computing_data_collection 'AS QEGUI'
_computing_data_reduction 'XDS (Kabsch, 2010)'
_computing_publication_material 'CRYSTALS (Betteridge et al., 2003)'
_computing_structure_refinement 'CRYSTALS (Betteridge et al., 2003)'
_computing_structure_solution 'SHELXT (Sheldrick, 2015)'
_diffrn_ambient_temperature 100
_diffrn_measured_fraction_theta_full 0.995
_diffrn_measured_fraction_theta_max 0.995
_diffrn_measurement_device_type 'Dectris Eiger 16M'
_diffrn_measurement_method 'Omega Scan'
_diffrn_radiation_monochromator 'Silicon Double Crystal'
_diffrn_radiation_source 'MX2 Beamline Australian Synchrotron'
_diffrn_radiation_type Synchrotron
_diffrn_radiation_wavelength 0.71075
_diffrn_reflns_av_R_equivalents 0.020
_diffrn_reflns_av_unetI/netI 0.020
_diffrn_reflns_limit_h_max 15
_diffrn_reflns_limit_h_min -14
_diffrn_reflns_limit_k_max 21
_diffrn_reflns_limit_k_min 0
_diffrn_reflns_limit_l_max 8
_diffrn_reflns_limit_l_min 0
_diffrn_reflns_number 51440
_diffrn_reflns_theta_full 22.868
_diffrn_reflns_theta_max 21.444
_diffrn_reflns_theta_min 1.482
_diffrn_standards_number 0
_exptl_absorpt_coefficient_mu 0.105
_exptl_absorpt_correction_T_max 0.4345
_exptl_absorpt_correction_T_min 0.268
_exptl_absorpt_correction_type multi-scan
_exptl_absorpt_process_details 'sadabs (Sheldrick, 1996)'
_exptl_crystal_colour colourless
_exptl_crystal_density_diffrn 1.376
_exptl_crystal_density_meas ?
_exptl_crystal_density_method 'not measured'
_exptl_crystal_description needle
_exptl_crystal_F_000 1215.996
_exptl_crystal_recrystallization_method
'Crystallised using diphenylbisamidinium.2Cl with TBA5.tetraboratecarboxylate in 50% EtOH. Final concentration = 2 mM. The crystal obtained was incubated in 1 M LiCl at 1 mg/mL.'
_exptl_crystal_size_max 0.15
_exptl_crystal_size_mid 0.01
_exptl_crystal_size_min 0.01
_refine_diff_density_max 0.57
_refine_diff_density_min -0.48
_refine_ls_extinction_method None
_refine_ls_goodness_of_fit_ref 1.3458
_refine_ls_hydrogen_treatment constr
_refine_ls_matrix_type full
_refine_ls_number_parameters 195
_refine_ls_number_reflns 1614
_refine_ls_number_restraints 205
_refine_ls_R_factor_all 0.2602
_refine_ls_R_factor_gt 0.2227
_refine_ls_shift/su_max 0.0000608
_refine_ls_shift/su_mean 0.0000083
_refine_ls_structure_factor_coef Fsqd
_refine_ls_weighting_details
;
 Method= Quasi-Unit weights 
 W = 1.0 or 1./4Fsq 
;
_refine_ls_weighting_scheme calc
_refine_ls_wR_factor_all 0.2758
_refine_ls_wR_factor_gt 0.2638
_refine_ls_wR_factor_ref 0.2739
_reflns_limit_h_max 15
_reflns_limit_h_min -14
_reflns_limit_k_max 21
_reflns_limit_k_min 0
_reflns_limit_l_max 8
_reflns_limit_l_min 0
_reflns_number_gt 1042
_reflns_number_total 1622
_reflns_threshold_expression I>2.0\s(I)
_oxford_diffrn_Wilson_B_factor 8.40
_oxford_diffrn_Wilson_scale 5.32
_oxford_refine_ls_scale 0.587(4)
_cod_data_source_file d3cc00553d2.cif
_cod_data_source_block Li
_cod_depositor_comments
;
The following automatic conversions were performed:

data item '_exptl_absorpt_correction_type' value 'Multi-Scan' was
changed to 'multi-scan' in accordance with the
/home/data/users/saulius/crontab/automatic-downloads/rss-feeds/RSC/lib/dictionaries/cif_core.dic
dictionary named 'cif_core.dic' version 2.4.2 last updated on
2011-04-26.

data item '_exptl_crystal_density_meas' value 'not measured' was
changed to '?' -- the value is perceived as not measured.

Automatic conversion script
Id: cif_fix_values 7556 2019-12-06 15:28:31Z antanas 

 Adding full bibliography for 7131429--7131437.cif.
;
_cod_original_cell_volume 2825.8(10)
_cod_original_sg_symbol_H-M 'P 4/n '
_cod_database_code 7131432
_oxford_refine_reflns_threshold_expression I>-3.0\s(I)
_refine_ls_r_factor_ref 0.2592
_reflns_number_all 1622

loop_
_symmetry_equiv_pos_as_xyz
x,y,z
-x,-y,-z
-y+1/2,x,z
y+1/2,-x,-z
-x+1/2,-y+1/2,z
x+1/2,y+1/2,-z
y,-x+1/2,z
-y,x+1/2,-z

loop_
_atom_site_label
_atom_site_type_symbol
_atom_site_fract_x
_atom_site_fract_y
_atom_site_fract_z
_atom_site_U_iso_or_equiv
_atom_site_occupancy
_atom_site_adp_type
_atom_site_refinement_flags_posn
_atom_site_refinement_flags_adp
_atom_site_refinement_flags_occupancy
_atom_site_disorder_assembly
_atom_site_disorder_group
_atom_site_attached_hydrogens
N1 N 0.4341(5) 0.3621(5) 1.1689(16) 0.1602 1.0000 Uani D U . . . .
N2 N 0.5484(5) 0.3485(7) 1.1609(16) 0.1937 1.0000 Uani D U . . . .
C3 C 0.4928(5) 0.3748(7) 1.0893(16) 0.1600 1.0000 Uani D U . . . .
C4 C 0.4947(5) 0.4105(7) 0.9141(14) 0.1554 1.0000 Uani D U . . . .
C5 C 0.4345(5) 0.4223(9) 0.8190(18) 0.1820 1.0000 Uani D U . . . .
C6 C 0.4355(5) 0.4621(8) 0.6628(18) 0.1732 1.0000 Uani D U . . . .
C7 C 0.4976(6) 0.4805(7) 0.5854(12) 0.1513 1.0000 Uani D U . . . .
C8 C 0.5580(5) 0.4629(10) 0.6721(18) 0.1935 1.0000 Uani D U . . . .
C9 C 0.5563(5) 0.4333(9) 0.8429(19) 0.1888 1.0000 Uani D U . . . .
O11 O 0.4910(5) 0.2719(8) 0.4190(16) 0.1989 1.0000 Uani D U . . . .
O12 O 0.4337(4) 0.2369(5) 0.6530(17) 0.1919 1.0000 Uani D U . . . .
C13 C 0.4896(5) 0.2518(8) 0.5779(15) 0.1464 1.0000 Uani D U . . . .
C14 C 0.5545(4) 0.2522(6) 0.6837(14) 0.1260 1.0000 Uani D U . . . .
C15 C 0.6144(5) 0.2785(8) 0.6107(13) 0.1510 1.0000 Uani D U . . . .
C16 C 0.6753(5) 0.2812(8) 0.7126(15) 0.1560 1.0000 Uani D U . . . .
C17 C 0.6785(4) 0.2478(6) 0.8794(14) 0.1149 1.0000 Uani D U . . . .
C18 C 0.6173(5) 0.2226(5) 0.9521(13) 0.1185 1.0000 Uani D U . . . .
C19 C 0.5562(5) 0.2224(6) 0.8523(15) 0.1356 1.0000 Uani D U . . . .
B20 B 0.7500 0.2500 1.0000 0.1222 1.0000 Uani DS TU . . . .
O101 O 0.3293(7) 0.3144(9) 0.470(3) 0.3384 1.0000 Uani . . . . . .
O111 O 0.3556(7) 0.2313(7) 0.919(2) 0.2761 1.0000 Uani . . . . . .
O121 O 0.3042(6) 0.4260(7) 0.164(2) 0.2734 1.0000 Uani . . . . . .
Li1 Li 0.2500 0.2500 0.207(10) 0.1579 1.0000 Uani S T . . . .
H51 H 0.3923 0.4041 0.8622 0.2346 1.0000 Uiso R . . . . .
H61 H 0.3935 0.4749 0.6069 0.2100 1.0000 Uiso R . . . . .
H81 H 0.6010 0.4724 0.6168 0.2330 1.0000 Uiso R . . . . .
H91 H 0.5978 0.4268 0.9079 0.2304 1.0000 Uiso R . . . . .
H151 H 0.6141 0.2962 0.4925 0.1836 1.0000 Uiso R . . . . .
H161 H 0.7150 0.3037 0.6672 0.1955 1.0000 Uiso R . . . . .
H181 H 0.6174 0.2042 1.0696 0.1532 1.0000 Uiso R . . . . .
H191 H 0.5158 0.2016 0.8989 0.1745 1.0000 Uiso R . . . . .
H11 H 0.4328 0.3362 1.2685 0.1896 1.0000 Uiso R . . . . .
H12 H 0.3950 0.3795 1.1233 0.1896 1.0000 Uiso R . . . . .
H21 H 0.5891 0.3568 1.1074 0.2266 1.0000 Uiso R . . . . .
H22 H 0.5468 0.3226 1.2605 0.2266 1.0000 Uiso R . . . . .

loop_
_atom_site_aniso_label
_atom_site_aniso_U_11
_atom_site_aniso_U_22
_atom_site_aniso_U_33
_atom_site_aniso_U_23
_atom_site_aniso_U_13
_atom_site_aniso_U_12
N1 0.099(6) 0.112(8) 0.270(13) 0.004(9) -0.043(8) 0.007(7)
N2 0.099(6) 0.267(15) 0.215(13) -0.081(10) -0.036(9) 0.005(9)
C3 0.113(7) 0.136(13) 0.230(13) -0.075(10) -0.021(8) 0.005(9)
C4 0.103(6) 0.159(13) 0.204(11) -0.095(8) -0.015(6) -0.009(8)
C5 0.096(6) 0.247(18) 0.204(15) -0.059(11) -0.008(8) -0.016(10)
C6 0.086(5) 0.218(17) 0.215(15) -0.060(11) -0.007(9) -0.015(9)
C7 0.084(5) 0.170(14) 0.200(14) -0.091(10) -0.012(7) -0.022(7)
C8 0.089(6) 0.244(17) 0.248(16) -0.040(13) -0.017(9) -0.014(10)
C9 0.096(6) 0.225(17) 0.245(16) -0.047(13) -0.024(9) -0.012(10)
O11 0.142(8) 0.235(14) 0.220(11) -0.047(12) -0.068(7) 0.023(8)
O12 0.116(5) 0.104(6) 0.355(15) 0.003(9) -0.027(8) -0.000(6)
C13 0.120(6) 0.087(9) 0.232(12) -0.055(11) -0.031(6) 0.019(8)
C14 0.115(5) 0.105(10) 0.159(10) -0.038(8) -0.005(6) 0.006(7)
C15 0.112(7) 0.236(15) 0.105(9) -0.010(9) -0.005(6) 0.007(9)
C16 0.111(7) 0.265(16) 0.092(8) 0.021(9) -0.001(6) -0.009(10)
C17 0.123(6) 0.128(10) 0.094(7) -0.013(4) 0.010(5) 0.017(6)
C18 0.137(7) 0.088(8) 0.130(9) -0.014(7) 0.026(5) 0.014(8)
C19 0.132(7) 0.101(10) 0.174(11) -0.021(9) 0.016(7) -0.008(8)
B20 0.146(8) 0.146(8) 0.075(12) 0.0000 0.0000 0.0000
O101 0.226(16) 0.39(2) 0.40(2) 0.13(2) 0.041(17) 0.029(14)
O111 0.206(12) 0.254(15) 0.37(2) -0.169(16) -0.010(15) -0.026(11)
O121 0.181(11) 0.249(15) 0.39(2) -0.016(16) 0.020(14) 0.032(10)
Li1 0.076(15) 0.076(15) 0.32(8) 0.0000 0.0000 0.0000

loop_
_atom_type_symbol
_atom_type_scat_dispersion_real
_atom_type_scat_dispersion_imag
_atom_type_scat_Cromer_Mann_a1
_atom_type_scat_Cromer_Mann_b1
_atom_type_scat_Cromer_Mann_a2
_atom_type_scat_Cromer_Mann_b2
_atom_type_scat_Cromer_Mann_a3
_atom_type_scat_Cromer_Mann_b3
_atom_type_scat_Cromer_Mann_a4
_atom_type_scat_Cromer_Mann_b4
_atom_type_scat_Cromer_Mann_c
_atom_type_scat_source
C 0.0033 0.0016 2.3100 20.8439 1.0200 10.2075 1.5886 0.5687 0.8650 51.6512 0.2156 'International Tables Vol C 4.2.6.8 and 6.1.1.4'
H 0.0000 0.0000 0.4930 10.5109 0.3229 26.1257 0.1402 3.1424 0.0408 57.7998 0.0030 'International Tables Vol C 4.2.6.8 and 6.1.1.4'
B 0.0013 0.0007 2.0545 23.2185 1.3326 1.0210 1.0979 60.3498 0.7068 0.1403 -0.1932 'International Tables Vol C 4.2.6.8 and 6.1.1.4'
Li -0.0003 0.0001 1.1282 3.9546 0.7508 1.0524 0.6175 85.3905 0.4653 168.2610 0.0377 'International Tables Vol C 4.2.6.8 and 6.1.1.4'
N 0.0061 0.0033 12.2126 0.0057 3.1322 9.8933 2.0125 28.9975 1.1663 0.5826 -11.5290 'International Tables Vol C 4.2.6.8 and 6.1.1.4'
O 0.0106 0.0060 3.0485 13.2771 2.2868 5.7011 1.5463 0.3239 0.8670 32.9089 0.2508 'International Tables Vol C 4.2.6.8 and 6.1.1.4'

loop_
_geom_angle_atom_site_label_1
_geom_angle_site_symmetry_1
_geom_angle_atom_site_label_2
_geom_angle_site_symmetry_2
_geom_angle_atom_site_label_3
_geom_angle_site_symmetry_3
_geom_angle
_geom_angle_publ_flag
C3 . N1 . H11 . 120.6 no
C3 . N1 . H12 . 119.4 no
H11 . N1 . H12 . 120.0 no
C3 . N2 . H21 . 118.2 no
C3 . N2 . H22 . 121.8 no
H21 . N2 . H22 . 120.0 no
N2 . C3 . N1 . 117.3(9) yes
N2 . C3 . C4 . 121.5(7) yes
N1 . C3 . C4 . 120.9(7) yes
C3 . C4 . C5 . 120.6(6) yes
C3 . C4 . C9 . 120.9(6) yes
C5 . C4 . C9 . 118.6(6) yes
C4 . C5 . C6 . 120.4(6) yes
C4 . C5 . H51 . 119.5 no
C6 . C5 . H51 . 120.1 no
C5 . C6 . C7 . 120.2(6) yes
C5 . C6 . H61 . 119.9 no
C7 . C6 . H61 . 119.8 no
C7 2_666 C7 . C6 . 123.1(13) yes
C7 2_666 C7 . C8 . 118.4(13) yes
C6 . C7 . C8 . 118.6(6) yes
C7 . C8 . C9 . 120.6(7) yes
C7 . C8 . H81 . 119.5 no
C9 . C8 . H81 . 119.9 no
C8 . C9 . C4 . 120.2(6) yes
C8 . C9 . H91 . 120.1 no
C4 . C9 . H91 . 119.6 no
O12 . C13 . O11 . 121.0(9) yes
O12 . C13 . C14 . 119.6(7) yes
O11 . C13 . C14 . 119.1(7) yes
C13 . C14 . C15 . 120.2(6) yes
C13 . C14 . C19 . 120.2(6) yes
C15 . C14 . C19 . 119.5(6) yes
C14 . C15 . C16 . 120.4(6) yes
C14 . C15 . H151 . 119.8 no
C16 . C15 . H151 . 119.8 no
C15 . C16 . C17 . 120.0(6) yes
C15 . C16 . H161 . 120.4 no
C17 . C16 . H161 . 119.6 no
C16 . C17 . C18 . 118.1(6) yes
C16 . C17 . B20 . 120.5(8) yes
C18 . C17 . B20 . 120.7(8) yes
C17 . C18 . C19 . 120.9(6) yes
C17 . C18 . H181 . 119.5 no
C19 . C18 . H181 . 119.5 no
C18 . C19 . C14 . 120.2(6) yes
C18 . C19 . H191 . 120.4 no
C14 . C19 . H191 . 119.4 no
C17 8_647 B20 . C17 5_655 107.3(4) yes
C17 8_647 B20 . C17 4_567 114.0(8) yes
C17 5_655 B20 . C17 4_567 107.3(4) yes
C17 8_647 B20 . C17 . 107.3(4) yes
C17 5_655 B20 . C17 . 114.0(8) yes
C17 4_567 B20 . C17 . 107.3(4) yes

loop_
_geom_bond_atom_site_label_1
_geom_bond_site_symmetry_1
_geom_bond_atom_site_label_2
_geom_bond_site_symmetry_2
_geom_bond_distance
_geom_bond_publ_flag
N1 . C3 . 1.309(8) yes
N1 . H11 . 0.900 no
N1 . H12 . 0.900 no
N2 . C3 . 1.311(8) yes
N2 . H21 . 0.900 no
N2 . H22 . 0.900 no
C3 . C4 . 1.484(8) yes
C4 . C5 . 1.389(8) yes
C4 . C9 . 1.383(8) yes
C5 . C6 . 1.403(8) yes
C5 . H51 . 0.950 no
C6 . C7 . 1.385(8) yes
C6 . H61 . 0.950 no
C7 . C7 2_666 1.488(9) yes
C7 . C8 . 1.385(8) yes
C8 . C9 . 1.402(9) yes
C8 . H81 . 0.950 no
C9 . H91 . 0.950 no
O11 . C13 . 1.252(8) yes
O12 . C13 . 1.257(8) yes
C13 . C14 . 1.488(8) yes
C14 . C15 . 1.385(8) yes
C14 . C19 . 1.389(8) yes
C15 . C16 . 1.408(8) yes
C15 . H151 . 0.950 no
C16 . C17 . 1.408(8) yes
C16 . H161 . 0.950 no
C17 . C18 . 1.395(8) yes
C17 . B20 . 1.658(6) yes
C18 . C19 . 1.402(8) yes
C18 . H181 . 0.950 no
C19 . H191 . 0.950 no

loop_
_geom_hbond_atom_site_label_D
_geom_hbond_site_symmetry_D
_geom_hbond_atom_site_label_H
_geom_hbond_site_symmetry_H
_geom_hbond_atom_site_label_A
_geom_hbond_site_symmetry_A
_geom_hbond_angle_DHA
_geom_hbond_distance_DH
_geom_hbond_distance_HA
_geom_hbond_distance_DA
_geom_hbond_publ_flag
N1 . H11 . O11 1_556 142 0.90 2.03 2.792(17) yes
N1 . H11 . O101 1_556 127 0.90 2.55 3.174(17) yes
N1 . H12 . O121 1_556 149 0.90 2.01 2.814(17) yes
N2 . H22 . O11 1_556 146 0.90 1.89 2.682(17) yes
